data_7104734
loop_
_publ_author_name
'Sabiah, Shahulhameed'
'Varghese, Babu'
'Murthy, Narasimha N'

_publ_section_title
;
 First hexanuclear copper(II) pyrophosphate through hydrolysis of
 phosphodiester with a dicopper complex.
;
_journal_issue 37
_journal_name_full 'Chemical communications (Cambridge, England)'
_journal_page_first 5636
_journal_page_last 5638
_journal_paper_doi 10.1039/b910094f
_journal_volume 34
_journal_year 2009
_chemical_formula_sum 'C128 H132 Cl4 Cu6 N16 O36 P4'
_chemical_formula_weight 3117.42
_chemical_name_systematic
;
?
;
_space_group_IT_number 2
_symmetry_cell_setting triclinic
_symmetry_space_group_name_Hall '-P 1'
_symmetry_space_group_name_H-M 'P -1'
_atom_sites_solution_hydrogens geom
_atom_sites_solution_primary direct
_atom_sites_solution_secondary difmap
_audit_creation_method SHELXL-97
_cell_angle_alpha 105.052(12)
_cell_angle_beta 103.96(2)
_cell_angle_gamma 116.852(18)
_cell_formula_units_Z 1
_cell_length_a 15.990(4)
_cell_length_b 16.422(2)
_cell_length_c 16.724(4)
_cell_measurement_reflns_used 25
_cell_measurement_temperature 293(2)
_cell_measurement_theta_max 30
_cell_measurement_theta_min 20
_cell_volume 3440.4(12)
_computing_cell_refinement 'cad4 programs'
_computing_data_collection 'cad4 programs'
_computing_data_reduction 'xcad4 (wingx)'
_computing_molecular_graphics 'ORTEP3 (WINGX)'
_computing_publication_material 'SHELXL-97 (Sheldrick, 1997)'
_computing_structure_refinement 'SHELXL-97 (Sheldrick, 1997)'
_computing_structure_solution 'SIR92 (WINGX)'
_diffrn_ambient_temperature 293(2)
_diffrn_measured_fraction_theta_full 1.000
_diffrn_measured_fraction_theta_max 1.000
_diffrn_measurement_device_type 'CAD4 Diffractometer'
_diffrn_measurement_method '\w-2\t scan'
_diffrn_radiation_monochromator graphite
_diffrn_radiation_source 'fine-focus sealed tube'
_diffrn_radiation_type CuK\a
_diffrn_radiation_wavelength 1.54180
_diffrn_reflns_av_R_equivalents 0.0209
_diffrn_reflns_av_sigmaI/netI 0.0254
_diffrn_reflns_limit_h_max 0
_diffrn_reflns_limit_h_min -19
_diffrn_reflns_limit_k_max 19
_diffrn_reflns_limit_k_min -17
_diffrn_reflns_limit_l_max 20
_diffrn_reflns_limit_l_min -19
_diffrn_reflns_number 13014
_diffrn_reflns_theta_full 67.94
_diffrn_reflns_theta_max 67.94
_diffrn_reflns_theta_min 3.01
_diffrn_standards_decay_% 1
_diffrn_standards_interval_time '1 hour'
_diffrn_standards_number 2
_exptl_absorpt_coefficient_mu 2.866
_exptl_absorpt_correction_T_max 0.9983
_exptl_absorpt_correction_T_min 0.8939
_exptl_absorpt_correction_type psi-scan
_exptl_absorpt_process_details
;
North A.C.T., Phillips D.C. & Mathews F.S. (1968) Acta. Cryst. A24, 351
Number of psi-scan sets used was 3
Theta correction was applied.
Averaged transmission function was used.
No Fourier smoothing was applied.
;
_exptl_crystal_colour blue
_exptl_crystal_density_diffrn 1.505
_exptl_crystal_density_method 'not measured'
_exptl_crystal_description prism
_exptl_crystal_F_000 1602
_exptl_crystal_size_max 0.35
_exptl_crystal_size_mid 0.30
_exptl_crystal_size_min 0.30
_refine_diff_density_max 1.415
_refine_diff_density_min -0.837
_refine_diff_density_rms 0.081
_refine_ls_extinction_coef 0.00036(8)
_refine_ls_extinction_expression Fc^*^=kFc[1+0.001xFc^2^\l^3^/sin(2\q)]^-1/4^
_refine_ls_extinction_method SHELXL
_refine_ls_goodness_of_fit_ref 1.052
_refine_ls_hydrogen_treatment mixed
_refine_ls_matrix_type full
_refine_ls_number_parameters 861
_refine_ls_number_reflns 12527
_refine_ls_number_restraints 56
_refine_ls_restrained_S_all 1.090
_refine_ls_R_factor_all 0.0741
_refine_ls_R_factor_gt 0.0539
_refine_ls_shift/su_max 0.001
_refine_ls_shift/su_mean 0.000
_refine_ls_structure_factor_coef Fsqd
_refine_ls_weighting_details 'calc w=1/[\s^2^(Fo^2^)+(0.1075P)^2^+4.2717P] where P=(Fo^2^+2Fc^2^)/3'
_refine_ls_weighting_scheme calc
_refine_ls_wR_factor_gt 0.1683
_refine_ls_wR_factor_ref 0.1840
_reflns_number_gt 9514
_reflns_number_total 12527
_reflns_threshold_expression >2sigma(I)
_cod_data_source_file b910094f.txt
_cod_data_source_block 615835
_cod_original_sg_symbol_H-M P-1
_cod_database_code 7104734

loop_
_symmetry_equiv_pos_as_xyz
'x, y, z'
'-x, -y, -z'

loop_
_atom_site_label
_atom_site_type_symbol
_atom_site_fract_x
_atom_site_fract_y
_atom_site_fract_z
_atom_site_U_iso_or_equiv
_atom_site_adp_type
_atom_site_occupancy
_atom_site_symmetry_multiplicity
_atom_site_calc_flag
_atom_site_refinement_flags
_atom_site_disorder_assembly
_atom_site_disorder_group
C1 C 0.7682(3) 0.2084(3) 0.2931(3) 0.0487(10) Uani 1 1 d . . .
H1A H 0.7641 0.1888 0.3427 0.058 Uiso 1 1 calc R . .
H1B H 0.7188 0.1487 0.2364 0.058 Uiso 1 1 calc R . .
C2 C 0.7385(4) 0.2849(4) 0.2999(3) 0.0519(11) Uani 1 1 d . . .
C3 C 0.6687(4) 0.2739(5) 0.2249(4) 0.0690(14) Uani 1 1 d . . .
H3 H 0.6428 0.2219 0.1685 0.083 Uiso 1 1 calc R . .
C4 C 0.6363(5) 0.3400(6) 0.2325(6) 0.090(2) Uani 1 1 d . . .
H4 H 0.5883 0.3315 0.1814 0.108 Uiso 1 1 calc R . .
C5 C 0.6749(6) 0.4179(6) 0.3153(7) 0.097(2) Uani 1 1 d . . .
H5 H 0.6541 0.4628 0.3205 0.117 Uiso 1 1 calc R . .
C6 C 0.7446(5) 0.4283(5) 0.3902(5) 0.0809(18) Uani 1 1 d . . .
H6 H 0.7702 0.4805 0.4464 0.097 Uiso 1 1 calc R . .
C7 C 0.7779(4) 0.3635(4) 0.3846(4) 0.0580(12) Uani 1 1 d . . .
C8 C 0.8529(4) 0.3746(3) 0.4662(4) 0.0594(13) Uani 1 1 d . . .
C9 C 0.8456(5) 0.4000(4) 0.5505(4) 0.083(2) Uani 1 1 d . . .
H9 H 0.7946 0.4113 0.5549 0.100 Uiso 1 1 calc R . .
C10 C 0.9118(7) 0.4081(5) 0.6254(5) 0.100(3) Uani 1 1 d . . .
H10 H 0.9062 0.4253 0.6806 0.120 Uiso 1 1 calc R . .
C11 C 0.9864(7) 0.3909(5) 0.6191(5) 0.104(3) Uani 1 1 d . . .
H11 H 1.0309 0.3954 0.6700 0.125 Uiso 1 1 calc R . .
C12 C 0.9968(5) 0.3670(4) 0.5381(5) 0.086(2) Uani 1 1 d . . .
H12 H 1.0480 0.3555 0.5350 0.103 Uiso 1 1 calc R . .
C13 C 0.9314(4) 0.3602(3) 0.4614(4) 0.0604(13) Uani 1 1 d . . .
C14 C 0.9507(4) 0.3479(4) 0.3771(4) 0.0566(12) Uani 1 1 d . . .
H14A H 1.0188 0.3597 0.3919 0.068 Uiso 1 1 calc R . .
H14B H 0.9511 0.3997 0.3591 0.068 Uiso 1 1 calc R . .
C15 C 0.8782(4) 0.2597(4) 0.2123(4) 0.0604(13) Uani 1 1 d . . .
H15A H 0.8789 0.3196 0.2145 0.073 Uiso 1 1 calc R . .
H15B H 0.8173 0.2020 0.1596 0.073 Uiso 1 1 calc R . .
C16 C 0.9731(4) 0.2690(4) 0.2041(4) 0.0579(12) Uani 1 1 d . . .
C17 C 1.0262(5) 0.3264(5) 0.1646(4) 0.0754(16) Uani 1 1 d . . .
H17 H 1.0076 0.3666 0.1456 0.090 Uiso 1 1 calc R . .
C18 C 1.1083(5) 0.3224(6) 0.1540(5) 0.085(2) Uani 1 1 d . . .
H18 H 1.1450 0.3594 0.1270 0.102 Uiso 1 1 calc R . .
C19 C 1.1341(5) 0.2638(6) 0.1836(5) 0.0821(19) Uani 1 1 d . . .
H19 H 1.1880 0.2595 0.1761 0.098 Uiso 1 1 calc R . .
C20 C 1.0799(4) 0.2108(5) 0.2245(4) 0.0695(15) Uani 1 1 d . . .
H20 H 1.0984 0.1714 0.2451 0.083 Uiso 1 1 calc R . .
C21 C 0.7886(4) -0.2598(5) 0.0996(3) 0.0633(13) Uani 1 1 d . . .
H21A H 0.7479 -0.3258 0.0485 0.076 Uiso 1 1 calc R . .
H21B H 0.7556 -0.2241 0.0892 0.076 Uiso 1 1 calc R . .
C22 C 0.8940(5) -0.2033(5) 0.1007(3) 0.0646(14) Uani 1 1 d . . .
C23 C 0.9323(6) -0.1096(5) 0.1017(4) 0.0823(18) Uani 1 1 d . . .
H23 H 0.8982 -0.0773 0.1116 0.099 Uiso 1 1 calc R . .
C24 C 1.0203(7) -0.0624(6) 0.0884(5) 0.099(2) Uani 1 1 d . . .
H24 H 1.0448 0.0011 0.0889 0.119 Uiso 1 1 calc R . .
C25 C 1.0726(6) -0.1088(7) 0.0744(5) 0.097(2) Uani 1 1 d . . .
H25 H 1.1316 -0.0772 0.0644 0.117 Uiso 1 1 calc R . .
C26 C 1.0366(5) -0.2027(6) 0.0752(4) 0.0837(19) Uani 1 1 d . . .
H26 H 1.0719 -0.2338 0.0659 0.100 Uiso 1 1 calc R . .
C27 C 0.9470(4) -0.2514(5) 0.0898(3) 0.0656(14) Uani 1 1 d . . .
C28 C 0.9101(5) -0.3501(5) 0.0923(3) 0.0661(15) Uani 1 1 d . . .
C29 C 0.9176(6) -0.4239(6) 0.0342(4) 0.086(2) Uani 1 1 d . . .
H29 H 0.9484 -0.4091 -0.0051 0.103 Uiso 1 1 calc R . .
C30 C 0.8801(7) -0.5169(6) 0.0352(4) 0.094(2) Uani 1 1 d . . .
H30 H 0.8859 -0.5642 -0.0036 0.113 Uiso 1 1 calc R . .
C31 C 0.8332(6) -0.5419(5) 0.0934(4) 0.092(2) Uani 1 1 d . . .
H31 H 0.8065 -0.6054 0.0933 0.110 Uiso 1 1 calc R . .
C32 C 0.8284(5) -0.4683(5) 0.1512(4) 0.0749(16) Uani 1 1 d . . .
H32 H 0.7983 -0.4832 0.1909 0.090 Uiso 1 1 calc R . .
C33 C 0.8662(4) -0.3741(4) 0.1523(3) 0.0605(13) Uani 1 1 d . . .
C34 C 0.8661(4) -0.2941(4) 0.2221(3) 0.0550(12) Uani 1 1 d . . .
H34A H 0.8551 -0.3148 0.2699 0.066 Uiso 1 1 calc R . .
H34B H 0.9334 -0.2317 0.2496 0.066 Uiso 1 1 calc R . .
C35 C 0.6812(4) -0.3600(4) 0.1614(3) 0.0596(12) Uani 1 1 d . . .
H35A H 0.6824 -0.3817 0.2101 0.072 Uiso 1 1 calc R . .
H35B H 0.6590 -0.4164 0.1060 0.072 Uiso 1 1 calc R . .
C36 C 0.6072(4) -0.3269(4) 0.1483(3) 0.0555(11) Uani 1 1 d . . .
C37 C 0.5034(4) -0.3897(5) 0.0895(4) 0.0741(16) Uani 1 1 d . . .
H37 H 0.4747 -0.4572 0.0530 0.089 Uiso 1 1 calc R . .
C38 C 0.4435(5) -0.3494(5) 0.0863(4) 0.0798(18) Uani 1 1 d . . .
H38 H 0.3742 -0.3894 0.0460 0.096 Uiso 1 1 calc R . .
C39 C 0.4861(5) -0.2516(5) 0.1420(4) 0.0727(15) Uani 1 1 d . . .
H39 H 0.4462 -0.2243 0.1410 0.087 Uiso 1 1 calc R . .
C40 C 0.5892(4) -0.1933(4) 0.2000(3) 0.0573(12) Uani 1 1 d . . .
H40 H 0.6183 -0.1264 0.2385 0.069 Uiso 1 1 calc R . .
C41 C 0.8023(3) 0.1841(3) 0.6481(3) 0.0435(9) Uani 1 1 d . . .
H41A H 0.8126 0.1892 0.5943 0.052 Uiso 1 1 calc R . .
H41B H 0.8697 0.2189 0.6977 0.052 Uiso 1 1 calc R . .
C42 C 0.7479(4) 0.2359(3) 0.6723(3) 0.0462(10) Uani 1 1 d . . .
C43 C 0.7817(5) 0.3028(4) 0.7607(3) 0.0616(13) Uani 1 1 d . . .
H43 H 0.8383 0.3154 0.8067 0.074 Uiso 1 1 calc R . .
C44 C 0.7329(6) 0.3508(5) 0.7819(4) 0.0788(17) Uani 1 1 d . . .
H44 H 0.7564 0.3952 0.8418 0.095 Uiso 1 1 calc R . .
C45 C 0.6485(5) 0.3330(5) 0.7138(4) 0.0755(16) Uani 1 1 d . . .
H45 H 0.6152 0.3651 0.7279 0.091 Uiso 1 1 calc R . .
C46 C 0.6146(4) 0.2683(4) 0.6261(4) 0.0608(12) Uani 1 1 d . . .
H46 H 0.5585 0.2570 0.5806 0.073 Uiso 1 1 calc R . .
C47 C 0.6634(3) 0.2182(3) 0.6033(3) 0.0456(10) Uani 1 1 d . . .
C48 C 0.6270(3) 0.1483(3) 0.5083(3) 0.0446(9) Uani 1 1 d . . .
C49 C 0.5997(4) 0.1725(4) 0.4364(3) 0.0541(11) Uani 1 1 d . . .
H49 H 0.6048 0.2335 0.4485 0.065 Uiso 1 1 calc R . .
C50 C 0.5649(4) 0.1066(4) 0.3468(3) 0.0572(12) Uani 1 1 d . . .
H50 H 0.5462 0.1233 0.2994 0.069 Uiso 1 1 calc R . .
C51 C 0.5581(4) 0.0166(4) 0.3288(3) 0.0571(12) Uani 1 1 d . . .
H51 H 0.5365 -0.0270 0.2692 0.069 Uiso 1 1 calc R . .
C52 C 0.5834(3) -0.0088(4) 0.3991(3) 0.0501(10) Uani 1 1 d . . .
H52 H 0.5770 -0.0704 0.3862 0.060 Uiso 1 1 calc R . .
C53 C 0.6185(3) 0.0564(3) 0.4895(3) 0.0429(9) Uani 1 1 d . . .
C54 C 0.6336(3) 0.0225(3) 0.5637(3) 0.0412(9) Uani 1 1 d . . .
H54A H 0.6053 -0.0492 0.5361 0.049 Uiso 1 1 calc R . .
H54B H 0.5944 0.0322 0.5970 0.049 Uiso 1 1 calc R . .
C55 C 0.7445(4) 0.0677(3) 0.7169(3) 0.0474(10) Uani 1 1 d . . .
H55A H 0.6972 0.0828 0.7331 0.057 Uiso 1 1 calc R . .
H55B H 0.8130 0.1164 0.7654 0.057 Uiso 1 1 calc R . .
C56 C 0.7133(3) -0.0362(3) 0.7069(3) 0.0460(10) Uani 1 1 d . . .
C57 C 0.6637(4) -0.0826(4) 0.7543(3) 0.0581(12) Uani 1 1 d . . .
H57 H 0.6455 -0.0502 0.7943 0.070 Uiso 1 1 calc R . .
C58 C 0.6418(5) -0.1766(5) 0.7416(4) 0.0713(15) Uani 1 1 d . . .
H58 H 0.6078 -0.2093 0.7724 0.086 Uiso 1 1 calc R . .
C59 C 0.6703(5) -0.2225(4) 0.6832(4) 0.0729(16) Uani 1 1 d . . .
H59 H 0.6563 -0.2864 0.6744 0.087 Uiso 1 1 calc R . .
C60 C 0.7198(4) -0.1732(4) 0.6377(4) 0.0602(13) Uani 1 1 d . . .
H60 H 0.7387 -0.2046 0.5977 0.072 Uiso 1 1 calc R . .
C61 C 0.7084(6) -0.0439(5) 0.0979(5) 0.0835(18) Uani 1 1 d . . .
C62 C 0.6177(8) -0.1144(7) 0.0113(6) 0.133(4) Uani 1 1 d D . .
H62A H 0.6285 -0.0916 -0.0348 0.199 Uiso 1 1 calc RD . .
H62B H 0.5584 -0.1177 0.0179 0.199 Uiso 1 1 calc RD . .
H62C H 0.6067 -0.1802 -0.0059 0.199 Uiso 1 1 calc RD . .
N1 N 0.8746(3) 0.2470(3) 0.2967(3) 0.0473(8) Uani 1 1 d . . .
N2 N 1.0013(3) 0.2144(3) 0.2356(3) 0.0573(10) Uani 1 1 d . . .
N3 N 0.7863(3) -0.2743(3) 0.1845(2) 0.0515(9) Uani 1 1 d . . .
N4 N 0.6488(3) -0.2304(3) 0.2025(2) 0.0497(9) Uani 1 1 d . . .
N5 N 0.7438(3) 0.0759(2) 0.6305(2) 0.0394(7) Uani 1 1 d . . .
N6 N 0.7412(3) -0.0813(3) 0.6496(3) 0.0479(8) Uani 1 1 d . . .
N7 N 0.7774(4) 0.0103(4) 0.1652(4) 0.0779(14) Uani 1 1 d . . .
O1 O 1.0082(3) 0.0973(3) 0.3270(2) 0.0612(9) Uani 1 1 d . . .
O2 O 1.1247(2) 0.0729(2) 0.4348(2) 0.0426(6) Uani 1 1 d . . .
O3 O 0.9468(2) -0.0743(2) 0.3234(2) 0.0523(8) Uani 1 1 d . . .
O4 O 0.9752(2) 0.0648(2) 0.45721(17) 0.0374(6) Uani 1 1 d . . .
O5 O 0.7862(2) -0.0585(2) 0.36213(19) 0.0465(7) Uani 1 1 d . . .
O6 O 0.8493(2) 0.0738(2) 0.51698(19) 0.0417(6) Uani 1 1 d . . .
O7 O 0.8677(2) 0.1241(2) 0.3903(2) 0.0469(7) Uani 1 1 d . . .
O8 O 0.8123(4) -0.2269(3) 0.3843(3) 0.0782(11) Uani 1 1 d D . .
O9 O 0.3408(3) 0.1525(3) 0.5598(2) 0.0613(9) Uani 1 1 d D . .
O10 O 0.6075(8) 0.6447(5) 0.3879(6) 0.180(4) Uani 1 1 d . . .
P1 P 1.01517(8) 0.03788(8) 0.38051(7) 0.0389(2) Uani 1 1 d . . .
P2 P 0.86413(8) 0.05085(7) 0.43056(7) 0.0369(2) Uani 1 1 d . . .
Cu1 Cu 0.92506(5) 0.15238(5) 0.30502(4) 0.04595(18) Uani 1 1 d . . .
Cu2 Cu 0.79938(5) -0.15443(5) 0.27877(4) 0.04462(18) Uani 1 1 d . . .
Cu3 Cu 0.80255(4) -0.00609(4) 0.58117(4) 0.03896(17) Uani 1 1 d . . .
C63 C 0.3574(15) 0.5164(15) 0.3978(14) 0.238(8) Uiso 1 1 d D . .
C64 C 0.3412(16) 0.4555(18) 0.4520(16) 0.288(11) Uiso 1 1 d D . .
N8 N 0.285(2) 0.393(2) 0.4666(18) 0.401(14) Uiso 1 1 d D . .
Cl1 Cl 0.40800(14) 0.40324(16) 0.16369(13) 0.0916(5) Uani 1 1 d D . .
O11 O 0.3409(4) 0.4319(4) 0.1334(4) 0.1230(16) Uiso 1 1 d D A .
O12 O 0.3445(7) 0.2914(5) 0.1175(7) 0.1230(16) Uiso 0.555(8) 1 d PD A 1
O13 O 0.4336(8) 0.4228(8) 0.2569(4) 0.1230(16) Uiso 0.555(8) 1 d PD A 1
O14 O 0.4924(6) 0.4383(8) 0.1441(8) 0.1230(16) Uiso 0.555(8) 1 d PD A 1
O12' O 0.3843(13) 0.3414(12) 0.2043(12) 0.227(11) Uiso 0.445(8) 1 d PD A 2
O13' O 0.5078(7) 0.5010(8) 0.2287(8) 0.151(6) Uiso 0.445(8) 1 d PD A 2
O14' O 0.4376(10) 0.3748(10) 0.0908(7) 0.115(4) Uiso 0.445(8) 1 d PD A 2
Cl2 Cl 0.68476(17) 0.14567(15) 0.95522(10) 0.0949(6) Uani 1 1 d D . .
O15 O 0.6542(5) 0.1909(5) 1.0130(4) 0.145(2) Uiso 1 1 d D B .
O16 O 0.7002(12) 0.0755(9) 0.9780(9) 0.138(6) Uiso 0.472(12) 1 d PD B 1
O17 O 0.6410(8) 0.1183(8) 0.8651(4) 0.105(4) Uiso 0.472(12) 1 d PD B 1
O18 O 0.7956(6) 0.2354(8) 0.9874(9) 0.149(6) Uiso 0.472(12) 1 d PD B 1
O16' O 0.7475(8) 0.1160(9) 0.9909(7) 0.114(4) Uiso 0.528(12) 1 d PD B 2
O17' O 0.5834(7) 0.0481(7) 0.8889(7) 0.156(6) Uiso 0.528(12) 1 d PD B 2
O18' O 0.7135(10) 0.1938(9) 0.9000(8) 0.148(6) Uiso 0.528(12) 1 d PD B 2
H9B H 0.381(4) 0.2236(9) 0.587(3) 0.09(2) Uiso 1 1 d D . .
H9A H 0.312(5) 0.130(4) 0.599(3) 0.09(2) Uiso 1 1 d D . .
H8B H 0.753(3) -0.277(3) 0.385(4) 0.09(2) Uiso 1 1 d D . .
H8A H 0.842(6) -0.169(3) 0.439(4) 0.17(4) Uiso 1 1 d D . .

loop_
_atom_site_aniso_label
_atom_site_aniso_U_11
_atom_site_aniso_U_22
_atom_site_aniso_U_33
_atom_site_aniso_U_23
_atom_site_aniso_U_13
_atom_site_aniso_U_12
C1 0.046(2) 0.049(2) 0.051(2) 0.026(2) 0.022(2) 0.023(2)
C2 0.052(3) 0.054(3) 0.063(3) 0.034(2) 0.033(2) 0.029(2)
C3 0.066(3) 0.083(4) 0.077(4) 0.046(3) 0.034(3) 0.046(3)
C4 0.080(4) 0.119(6) 0.114(6) 0.076(5) 0.047(4) 0.069(5)
C5 0.098(5) 0.090(5) 0.141(7) 0.057(5) 0.058(5) 0.069(5)
C6 0.080(4) 0.057(3) 0.112(5) 0.030(3) 0.052(4) 0.040(3)
C7 0.053(3) 0.050(3) 0.072(3) 0.029(2) 0.034(3) 0.024(2)
C8 0.060(3) 0.038(2) 0.061(3) 0.020(2) 0.029(2) 0.013(2)
C9 0.088(4) 0.045(3) 0.070(4) 0.013(3) 0.039(3) 0.007(3)
C10 0.114(6) 0.053(3) 0.056(4) 0.015(3) 0.032(4) -0.004(4)
C11 0.117(6) 0.054(4) 0.053(4) 0.022(3) 0.000(4) 0.002(4)
C12 0.073(4) 0.054(3) 0.081(4) 0.027(3) 0.003(3) 0.014(3)
C13 0.058(3) 0.036(2) 0.057(3) 0.020(2) 0.012(2) 0.010(2)
C14 0.049(3) 0.048(3) 0.075(3) 0.033(2) 0.030(2) 0.022(2)
C15 0.064(3) 0.078(3) 0.063(3) 0.051(3) 0.035(3) 0.042(3)
C16 0.061(3) 0.075(3) 0.059(3) 0.044(3) 0.034(2) 0.039(3)
C17 0.079(4) 0.100(5) 0.077(4) 0.064(4) 0.046(3) 0.050(4)
C18 0.072(4) 0.119(5) 0.088(4) 0.075(4) 0.052(4) 0.044(4)
C19 0.077(4) 0.125(6) 0.090(4) 0.074(4) 0.061(4) 0.061(4)
C20 0.069(3) 0.099(4) 0.077(4) 0.057(3) 0.048(3) 0.053(3)
C21 0.067(3) 0.081(4) 0.042(2) 0.019(2) 0.022(2) 0.046(3)
C22 0.080(4) 0.082(4) 0.039(2) 0.022(2) 0.026(2) 0.051(3)
C23 0.101(5) 0.094(5) 0.061(3) 0.033(3) 0.040(3) 0.057(4)
C24 0.113(6) 0.096(5) 0.071(4) 0.035(4) 0.041(4) 0.044(5)
C25 0.072(4) 0.123(7) 0.063(4) 0.029(4) 0.030(3) 0.035(4)
C26 0.075(4) 0.116(6) 0.054(3) 0.026(3) 0.028(3) 0.053(4)
C27 0.066(3) 0.087(4) 0.038(2) 0.013(2) 0.020(2) 0.045(3)
C28 0.074(3) 0.085(4) 0.036(2) 0.008(2) 0.015(2) 0.055(3)
C29 0.109(5) 0.122(6) 0.046(3) 0.019(3) 0.031(3) 0.089(5)
C30 0.133(6) 0.106(5) 0.053(3) 0.011(3) 0.021(4) 0.095(5)
C31 0.113(5) 0.081(4) 0.062(4) 0.003(3) 0.006(4) 0.068(4)
C32 0.082(4) 0.069(4) 0.056(3) 0.006(3) 0.013(3) 0.047(3)
C33 0.064(3) 0.065(3) 0.038(2) 0.003(2) 0.008(2) 0.041(3)
C34 0.058(3) 0.060(3) 0.038(2) 0.008(2) 0.015(2) 0.035(2)
C35 0.057(3) 0.046(3) 0.049(3) 0.003(2) 0.013(2) 0.022(2)
C36 0.051(3) 0.053(3) 0.042(2) 0.010(2) 0.016(2) 0.022(2)
C37 0.054(3) 0.068(3) 0.057(3) 0.001(3) 0.010(2) 0.022(3)
C38 0.050(3) 0.090(4) 0.063(3) 0.013(3) 0.008(3) 0.030(3)
C39 0.062(3) 0.090(4) 0.066(3) 0.028(3) 0.022(3) 0.047(3)
C40 0.053(3) 0.058(3) 0.054(3) 0.018(2) 0.021(2) 0.030(2)
C41 0.043(2) 0.037(2) 0.044(2) 0.0143(18) 0.0202(18) 0.0179(18)
C42 0.053(3) 0.040(2) 0.046(2) 0.0183(19) 0.027(2) 0.023(2)
C43 0.076(3) 0.053(3) 0.047(3) 0.014(2) 0.025(2) 0.034(3)
C44 0.112(5) 0.068(4) 0.059(3) 0.014(3) 0.041(4) 0.056(4)
C45 0.097(5) 0.070(4) 0.084(4) 0.029(3) 0.053(4) 0.058(4)
C46 0.070(3) 0.060(3) 0.068(3) 0.030(3) 0.037(3) 0.042(3)
C47 0.047(2) 0.039(2) 0.053(2) 0.0204(19) 0.026(2) 0.0222(19)
C48 0.039(2) 0.044(2) 0.048(2) 0.0216(19) 0.0216(19) 0.0182(18)
C49 0.049(3) 0.053(3) 0.061(3) 0.030(2) 0.024(2) 0.025(2)
C50 0.045(2) 0.076(3) 0.050(3) 0.035(3) 0.023(2) 0.027(2)
C51 0.049(3) 0.071(3) 0.042(2) 0.017(2) 0.021(2) 0.028(2)
C52 0.045(2) 0.051(2) 0.046(2) 0.014(2) 0.021(2) 0.022(2)
C53 0.036(2) 0.043(2) 0.042(2) 0.0155(18) 0.0197(18) 0.0167(18)
C54 0.038(2) 0.040(2) 0.045(2) 0.0165(18) 0.0229(18) 0.0184(18)
C55 0.057(3) 0.052(2) 0.039(2) 0.0202(19) 0.027(2) 0.030(2)
C56 0.048(2) 0.054(2) 0.042(2) 0.023(2) 0.0243(19) 0.028(2)
C57 0.068(3) 0.073(3) 0.056(3) 0.040(3) 0.041(3) 0.041(3)
C58 0.087(4) 0.077(4) 0.080(4) 0.054(3) 0.057(3) 0.044(3)
C59 0.096(4) 0.062(3) 0.092(4) 0.049(3) 0.061(4) 0.046(3)
C60 0.074(3) 0.054(3) 0.078(3) 0.038(3) 0.050(3) 0.039(3)
C61 0.095(5) 0.074(4) 0.070(4) 0.031(3) 0.031(4) 0.038(4)
C62 0.130(8) 0.105(6) 0.090(6) 0.027(5) 0.008(5) 0.037(6)
N1 0.046(2) 0.050(2) 0.051(2) 0.0292(17) 0.0245(17) 0.0245(17)
N2 0.060(2) 0.072(3) 0.059(2) 0.042(2) 0.036(2) 0.037(2)
N3 0.054(2) 0.055(2) 0.0372(18) 0.0099(17) 0.0153(17) 0.0313(19)
N4 0.047(2) 0.048(2) 0.0415(19) 0.0110(16) 0.0159(16) 0.0224(17)
N5 0.0431(18) 0.0395(17) 0.0371(17) 0.0160(14) 0.0214(15) 0.0215(15)
N6 0.056(2) 0.051(2) 0.052(2) 0.0299(18) 0.0342(18) 0.0307(18)
N7 0.084(4) 0.074(3) 0.066(3) 0.028(3) 0.032(3) 0.038(3)
O1 0.081(2) 0.094(3) 0.067(2) 0.057(2) 0.056(2) 0.065(2)
O2 0.0411(15) 0.0423(15) 0.0481(16) 0.0196(13) 0.0234(13) 0.0229(13)
O3 0.0434(16) 0.0475(17) 0.0504(17) 0.0045(14) 0.0235(14) 0.0204(14)
O4 0.0420(15) 0.0387(14) 0.0355(14) 0.0175(12) 0.0221(12) 0.0213(12)
O5 0.0438(16) 0.0434(16) 0.0427(16) 0.0096(13) 0.0216(13) 0.0199(13)
O6 0.0524(16) 0.0410(15) 0.0405(15) 0.0199(12) 0.0293(13) 0.0258(13)
O7 0.0576(18) 0.0546(17) 0.0543(17) 0.0336(15) 0.0353(15) 0.0379(15)
O8 0.099(3) 0.071(3) 0.061(2) 0.025(2) 0.034(2) 0.046(3)
O9 0.057(2) 0.063(2) 0.063(2) 0.0255(18) 0.0317(18) 0.0300(18)
O10 0.228(9) 0.096(5) 0.208(8) 0.062(5) 0.121(7) 0.070(5)
P1 0.0414(5) 0.0420(5) 0.0384(5) 0.0186(4) 0.0229(4) 0.0228(5)
P2 0.0418(5) 0.0373(5) 0.0368(5) 0.0175(4) 0.0230(4) 0.0213(4)
Cu1 0.0529(4) 0.0533(4) 0.0492(4) 0.0319(3) 0.0314(3) 0.0315(3)
Cu2 0.0429(3) 0.0409(3) 0.0384(3) 0.0079(3) 0.0174(3) 0.0190(3)
Cu3 0.0432(3) 0.0408(3) 0.0406(3) 0.0202(3) 0.0260(3) 0.0229(3)
Cl1 0.0877(11) 0.1202(14) 0.0942(12) 0.0665(11) 0.0505(10) 0.0596(11)
Cl2 0.1482(17) 0.1211(14) 0.0528(8) 0.0346(9) 0.0440(9) 0.1013(14)

loop_
_atom_type_symbol
_atom_type_description
_atom_type_scat_dispersion_real
_atom_type_scat_dispersion_imag
_atom_type_scat_source
C C 0.0181 0.0091 'International Tables Vol C Tables 4.2.6.8 and 6.1.1.4'
H H 0.0000 0.0000 'International Tables Vol C Tables 4.2.6.8 and 6.1.1.4'
N N 0.0311 0.0180 'International Tables Vol C Tables 4.2.6.8 and 6.1.1.4'
O O 0.0492 0.0322 'International Tables Vol C Tables 4.2.6.8 and 6.1.1.4'
P P 0.2955 0.4335 'International Tables Vol C Tables 4.2.6.8 and 6.1.1.4'
Cl Cl 0.3639 0.7018 'International Tables Vol C Tables 4.2.6.8 and 6.1.1.4'
Cu Cu -1.9646 0.5888 'International Tables Vol C Tables 4.2.6.8 and 6.1.1.4'

loop_
_geom_angle_atom_site_label_1
_geom_angle_atom_site_label_2
_geom_angle_atom_site_label_3
_geom_angle
_geom_angle_site_symmetry_1
_geom_angle_site_symmetry_3
_geom_angle_publ_flag
N1 C1 C2 113.6(4) . . ?
N1 C1 H1A 108.9 . . ?
C2 C1 H1A 108.9 . . ?
N1 C1 H1B 108.9 . . ?
C2 C1 H1B 108.9 . . ?
H1A C1 H1B 107.7 . . ?
C3 C2 C7 119.8(5) . . ?
C3 C2 C1 120.6(5) . . ?
C7 C2 C1 119.5(4) . . ?
C2 C3 C4 120.4(6) . . ?
C2 C3 H3 119.8 . . ?
C4 C3 H3 119.8 . . ?
C5 C4 C3 120.3(7) . . ?
C5 C4 H4 119.8 . . ?
C3 C4 H4 119.8 . . ?
C6 C5 C4 118.9(6) . . ?
C6 C5 H5 120.5 . . ?
C4 C5 H5 120.5 . . ?
C5 C6 C7 122.0(7) . . ?
C5 C6 H6 119.0 . . ?
C7 C6 H6 119.0 . . ?
C6 C7 C2 118.5(6) . . ?
C6 C7 C8 121.7(5) . . ?
C2 C7 C8 119.7(5) . . ?
C13 C8 C9 118.5(6) . . ?
C13 C8 C7 121.1(5) . . ?
C9 C8 C7 120.4(6) . . ?
C10 C9 C8 121.4(8) . . ?
C10 C9 H9 119.3 . . ?
C8 C9 H9 119.3 . . ?
C9 C10 C11 119.5(7) . . ?
C9 C10 H10 120.2 . . ?
C11 C10 H10 120.2 . . ?
C10 C11 C12 121.0(7) . . ?
C10 C11 H11 119.5 . . ?
C12 C11 H11 119.5 . . ?
C11 C12 C13 120.4(8) . . ?
C11 C12 H12 119.8 . . ?
C13 C12 H12 119.8 . . ?
C12 C13 C8 119.2(6) . . ?
C12 C13 C14 120.7(6) . . ?
C8 C13 C14 119.8(5) . . ?
C13 C14 N1 115.9(4) . . ?
C13 C14 H14A 108.3 . . ?
N1 C14 H14A 108.3 . . ?
C13 C14 H14B 108.3 . . ?
N1 C14 H14B 108.3 . . ?
H14A C14 H14B 107.4 . . ?
N1 C15 C16 109.6(4) . . ?
N1 C15 H15A 109.8 . . ?
C16 C15 H15A 109.8 . . ?
N1 C15 H15B 109.8 . . ?
C16 C15 H15B 109.8 . . ?
H15A C15 H15B 108.2 . . ?
N2 C16 C17 121.9(5) . . ?
N2 C16 C15 114.5(4) . . ?
C17 C16 C15 123.6(5) . . ?
C16 C17 C18 118.3(6) . . ?
C16 C17 H17 120.9 . . ?
C18 C17 H17 120.9 . . ?
C19 C18 C17 119.2(5) . . ?
C19 C18 H18 120.4 . . ?
C17 C18 H18 120.4 . . ?
C18 C19 C20 119.6(6) . . ?
C18 C19 H19 120.2 . . ?
C20 C19 H19 120.2 . . ?
N2 C20 C19 121.9(6) . . ?
N2 C20 H20 119.1 . . ?
C19 C20 H20 119.1 . . ?
C22 C21 N3 115.7(4) . . ?
C22 C21 H21A 108.4 . . ?
N3 C21 H21A 108.4 . . ?
C22 C21 H21B 108.4 . . ?
N3 C21 H21B 108.4 . . ?
H21A C21 H21B 107.4 . . ?
C23 C22 C27 120.3(6) . . ?
C23 C22 C21 119.5(6) . . ?
C27 C22 C21 119.9(6) . . ?
C22 C23 C24 121.1(7) . . ?
C22 C23 H23 119.5 . . ?
C24 C23 H23 119.5 . . ?
C23 C24 C25 120.3(8) . . ?
C23 C24 H24 119.8 . . ?
C25 C24 H24 119.8 . . ?
C24 C25 C26 119.7(7) . . ?
C24 C25 H25 120.2 . . ?
C26 C25 H25 120.2 . . ?
C25 C26 C27 120.6(7) . . ?
C25 C26 H26 119.7 . . ?
C27 C26 H26 119.7 . . ?
C22 C27 C26 118.0(6) . . ?
C22 C27 C28 121.4(5) . . ?
C26 C27 C28 120.5(6) . . ?
C33 C28 C29 117.8(6) . . ?
C33 C28 C27 120.9(5) . . ?
C29 C28 C27 121.3(6) . . ?
C30 C29 C28 120.8(7) . . ?
C30 C29 H29 119.6 . . ?
C28 C29 H29 119.6 . . ?
C29 C30 C31 121.3(6) . . ?
C29 C30 H30 119.3 . . ?
C31 C30 H30 119.3 . . ?
C32 C31 C30 117.2(7) . . ?
C32 C31 H31 121.4 . . ?
C30 C31 H31 121.4 . . ?
C33 C32 C31 122.8(7) . . ?
C33 C32 H32 118.6 . . ?
C31 C32 H32 118.6 . . ?
C32 C33 C28 120.1(5) . . ?
C32 C33 C34 120.2(5) . . ?
C28 C33 C34 119.6(5) . . ?
N3 C34 C33 114.3(4) . . ?
N3 C34 H34A 108.7 . . ?
C33 C34 H34A 108.7 . . ?
N3 C34 H34B 108.7 . . ?
C33 C34 H34B 108.7 . . ?
H34A C34 H34B 107.6 . . ?
N3 C35 C36 109.4(4) . . ?
N3 C35 H35A 109.8 . . ?
C36 C35 H35A 109.8 . . ?
N3 C35 H35B 109.8 . . ?
C36 C35 H35B 109.8 . . ?
H35A C35 H35B 108.2 . . ?
N4 C36 C37 121.4(5) . . ?
N4 C36 C35 113.9(4) . . ?
C37 C36 C35 124.6(5) . . ?
C38 C37 C36 118.4(5) . . ?
C38 C37 H37 120.8 . . ?
C36 C37 H37 120.8 . . ?
C39 C38 C37 119.9(5) . . ?
C39 C38 H38 120.1 . . ?
C37 C38 H38 120.1 . . ?
C38 C39 C40 119.1(6) . . ?
C38 C39 H39 120.5 . . ?
C40 C39 H39 120.5 . . ?
N4 C40 C39 121.8(5) . . ?
N4 C40 H40 119.1 . . ?
C39 C40 H40 119.1 . . ?
N5 C41 C42 112.8(3) . . ?
N5 C41 H41A 109.0 . . ?
C42 C41 H41A 109.0 . . ?
N5 C41 H41B 109.0 . . ?
C42 C41 H41B 109.0 . . ?
H41A C41 H41B 107.8 . . ?
C43 C42 C47 119.0(4) . . ?
C43 C42 C41 121.6(4) . . ?
C47 C42 C41 119.4(4) . . ?
C44 C43 C42 121.3(5) . . ?
C44 C43 H43 119.4 . . ?
C42 C43 H43 119.4 . . ?
C43 C44 C45 119.9(5) . . ?
C43 C44 H44 120.0 . . ?
C45 C44 H44 120.0 . . ?
C46 C45 C44 119.7(5) . . ?
C46 C45 H45 120.1 . . ?
C44 C45 H45 120.1 . . ?
C45 C46 C47 121.0(5) . . ?
C45 C46 H46 119.5 . . ?
C47 C46 H46 119.5 . . ?
C42 C47 C46 119.0(4) . . ?
C42 C47 C48 119.9(4) . . ?
C46 C47 C48 121.1(4) . . ?
C53 C48 C49 119.2(4) . . ?
C53 C48 C47 120.1(4) . . ?
C49 C48 C47 120.8(4) . . ?
C50 C49 C48 120.9(5) . . ?
C50 C49 H49 119.5 . . ?
C48 C49 H49 119.5 . . ?
C51 C50 C49 119.6(5) . . ?
C51 C50 H50 120.2 . . ?
C49 C50 H50 120.2 . . ?
C52 C51 C50 119.9(4) . . ?
C52 C51 H51 120.1 . . ?
C50 C51 H51 120.1 . . ?
C51 C52 C53 121.3(5) . . ?
C51 C52 H52 119.4 . . ?
C53 C52 H52 119.4 . . ?
C48 C53 C52 119.1(4) . . ?
C48 C53 C54 120.1(4) . . ?
C52 C53 C54 120.4(4) . . ?
C53 C54 N5 115.1(3) . . ?
C53 C54 H54A 108.5 . . ?
N5 C54 H54A 108.5 . . ?
C53 C54 H54B 108.5 . . ?
N5 C54 H54B 108.5 . . ?
H54A C54 H54B 107.5 . . ?
N5 C55 C56 110.3(3) . . ?
N5 C55 H55A 109.6 . . ?
C56 C55 H55A 109.6 . . ?
N5 C55 H55B 109.6 . . ?
C56 C55 H55B 109.6 . . ?
H55A C55 H55B 108.1 . . ?
N6 C56 C57 121.4(4) . . ?
N6 C56 C55 114.3(4) . . ?
C57 C56 C55 124.3(4) . . ?
C58 C57 C56 119.1(5) . . ?
C58 C57 H57 120.4 . . ?
C56 C57 H57 120.4 . . ?
C57 C58 C59 119.5(5) . . ?
C57 C58 H58 120.3 . . ?
C59 C58 H58 120.3 . . ?
C58 C59 C60 119.4(5) . . ?
C58 C59 H59 120.3 . . ?
C60 C59 H59 120.3 . . ?
N6 C60 C59 121.4(5) . . ?
N6 C60 H60 119.3 . . ?
C59 C60 H60 119.3 . . ?
N7 C61 C62 179.0(9) . . ?
C61 C62 H62A 109.5 . . ?
C61 C62 H62B 109.5 . . ?
H62A C62 H62B 109.5 . . ?
C61 C62 H62C 109.5 . . ?
H62A C62 H62C 109.5 . . ?
H62B C62 H62C 109.5 . . ?
C15 N1 C1 110.3(4) . . ?
C15 N1 C14 108.5(4) . . ?
C1 N1 C14 109.7(4) . . ?
C15 N1 Cu1 105.3(3) . . ?
C1 N1 Cu1 114.6(3) . . ?
C14 N1 Cu1 108.2(3) . . ?
C16 N2 C20 119.1(4) . . ?
C16 N2 Cu1 114.8(3) . . ?
C20 N2 Cu1 125.9(4) . . ?
C35 N3 C34 110.9(4) . . ?
C35 N3 C21 108.5(4) . . ?
C34 N3 C21 110.3(4) . . ?
C35 N3 Cu2 102.6(3) . . ?
C34 N3 Cu2 112.8(3) . . ?
C21 N3 Cu2 111.4(3) . . ?
C36 N4 C40 119.4(4) . . ?
C36 N4 Cu2 114.2(3) . . ?
C40 N4 Cu2 126.4(3) . . ?
C55 N5 C41 109.6(3) . . ?
C55 N5 C54 108.5(3) . . ?
C41 N5 C54 110.6(3) . . ?
C55 N5 Cu3 104.8(3) . . ?
C41 N5 Cu3 115.7(2) . . ?
C54 N5 Cu3 107.3(2) . . ?
C60 N6 C56 119.2(4) . . ?
C60 N6 Cu3 125.5(3) . . ?
C56 N6 Cu3 115.1(3) . . ?
C61 N7 Cu1 169.5(6) . . ?
P1 O1 Cu1 133.22(19) . . ?
P1 O2 Cu3 130.06(18) . 2_756 ?
P1 O3 Cu2 125.51(19) . . ?
P2 O4 P1 121.45(17) . . ?
P2 O5 Cu2 131.83(18) . . ?
P2 O6 Cu3 132.21(17) . . ?
P2 O7 Cu1 127.31(18) . . ?
Cu2 O8 H8B 121(4) . . ?
Cu2 O8 H8A 99(6) . . ?
H8B O8 H8A 105.4(16) . . ?
H9B O9 H9A 107.9(16) . . ?
O3 P1 O1 112.9(2) . . ?
O3 P1 O2 112.79(18) . . ?
O1 P1 O2 112.84(19) . . ?
O3 P1 O4 107.73(16) . . ?
O1 P1 O4 105.95(16) . . ?
O2 P1 O4 103.85(16) . . ?
O6 P2 O7 112.25(17) . . ?
O6 P2 O5 112.18(16) . . ?
O7 P2 O5 112.55(18) . . ?
O6 P2 O4 106.64(16) . . ?
O7 P2 O4 106.97(16) . . ?
O5 P2 O4 105.70(16) . . ?
O7 Cu1 O1 95.71(13) . . ?
O7 Cu1 N2 167.16(16) . . ?
O1 Cu1 N2 89.18(15) . . ?
O7 Cu1 N1 90.72(13) . . ?
O1 Cu1 N1 164.58(16) . . ?
N2 Cu1 N1 81.79(16) . . ?
O7 Cu1 N7 98.19(16) . . ?
O1 Cu1 N7 99.95(18) . . ?
N2 Cu1 N7 92.63(18) . . ?
N1 Cu1 N7 92.96(17) . . ?
O3 Cu2 O5 97.27(13) . . ?
O3 Cu2 N4 164.18(15) . . ?
O5 Cu2 N4 88.87(14) . . ?
O3 Cu2 N3 92.68(14) . . ?
O5 Cu2 N3 169.84(15) . . ?
N4 Cu2 N3 82.03(16) . . ?
O3 Cu2 O8 90.35(16) . . ?
O5 Cu2 O8 89.86(14) . . ?
N4 Cu2 O8 104.28(17) . . ?
N3 Cu2 O8 88.02(15) . . ?
O6 Cu3 O2 97.26(12) . 2_756 ?
O6 Cu3 N6 171.69(14) . . ?
O2 Cu3 N6 91.02(14) 2_756 . ?
O6 Cu3 N5 90.24(12) . . ?
O2 Cu3 N5 166.46(13) 2_756 . ?
N6 Cu3 N5 81.77(14) . . ?
N8 C64 C63 149(2) . . ?
O12' Cl1 O14 124.9(8) . . ?
O12' Cl1 O11 119.5(7) . . ?
O14 Cl1 O11 115.5(5) . . ?
O12' Cl1 O13 48.6(8) . . ?
O14 Cl1 O13 113.0(5) . . ?
O11 Cl1 O13 110.8(5) . . ?
O12' Cl1 O14' 115.2(7) . . ?
O14 Cl1 O14' 40.6(5) . . ?
O11 Cl1 O14' 107.4(5) . . ?
O13 Cl1 O14' 141.2(6) . . ?
O12' Cl1 O12 54.0(8) . . ?
O14 Cl1 O12 109.1(5) . . ?
O11 Cl1 O12 104.8(4) . . ?
O13 Cl1 O12 102.5(5) . . ?
O14' Cl1 O12 73.5(6) . . ?
O12' Cl1 O13' 108.9(7) . . ?
O14 Cl1 O13' 58.4(6) . . ?
O11 Cl1 O13' 104.2(5) . . ?
O13 Cl1 O13' 65.3(6) . . ?
O14' Cl1 O13' 99.1(6) . . ?
O12 Cl1 O13' 150.9(6) . . ?
O17 Cl2 O16' 122.1(6) . . ?
O17 Cl2 O15 119.7(5) . . ?
O16' Cl2 O15 117.3(5) . . ?
O17 Cl2 O18' 47.5(6) . . ?
O16' Cl2 O18' 115.1(6) . . ?
O15 Cl2 O18' 112.8(5) . . ?
O17 Cl2 O16 114.9(6) . . ?
O16' Cl2 O16 28.0(7) . . ?
O15 Cl2 O16 112.5(5) . . ?
O18' Cl2 O16 133.2(7) . . ?
O17 Cl2 O17' 55.4(6) . . ?
O16' Cl2 O17' 104.7(6) . . ?
O15 Cl2 O17' 101.5(5) . . ?
O18' Cl2 O17' 102.9(6) . . ?
O16 Cl2 O17' 79.2(7) . . ?
O17 Cl2 O18 104.4(6) . . ?
O16' Cl2 O18 74.8(7) . . ?
O15 Cl2 O18 99.3(5) . . ?
O18' Cl2 O18 58.5(7) . . ?
O16 Cl2 O18 102.7(6) . . ?
O17' Cl2 O18 156.5(6) . . ?

loop_
_geom_bond_atom_site_label_1
_geom_bond_atom_site_label_2
_geom_bond_distance
_geom_bond_site_symmetry_2
_geom_bond_publ_flag
C1 N1 1.501(6) . ?
C1 C2 1.518(6) . ?
C1 H1A 0.9700 . ?
C1 H1B 0.9700 . ?
C2 C3 1.370(7) . ?
C2 C7 1.399(7) . ?
C3 C4 1.390(9) . ?
C3 H3 0.9300 . ?
C4 C5 1.374(11) . ?
C4 H4 0.9300 . ?
C5 C6 1.373(11) . ?
C5 H5 0.9300 . ?
C6 C7 1.382(8) . ?
C6 H6 0.9300 . ?
C7 C8 1.488(8) . ?
C8 C13 1.395(8) . ?
C8 C9 1.411(8) . ?
C9 C10 1.361(11) . ?
C9 H9 0.9300 . ?
C10 C11 1.366(12) . ?
C10 H10 0.9300 . ?
C11 C12 1.381(11) . ?
C11 H11 0.9300 . ?
C12 C13 1.388(8) . ?
C12 H12 0.9300 . ?
C13 C14 1.497(7) . ?
C14 N1 1.505(6) . ?
C14 H14A 0.9700 . ?
C14 H14B 0.9700 . ?
C15 N1 1.490(6) . ?
C15 C16 1.499(7) . ?
C15 H15A 0.9700 . ?
C15 H15B 0.9700 . ?
C16 N2 1.335(6) . ?
C16 C17 1.385(7) . ?
C17 C18 1.395(9) . ?
C17 H17 0.9300 . ?
C18 C19 1.359(9) . ?
C18 H18 0.9300 . ?
C19 C20 1.376(7) . ?
C19 H19 0.9300 . ?
C20 N2 1.338(7) . ?
C20 H20 0.9300 . ?
C21 C22 1.504(8) . ?
C21 N3 1.505(6) . ?
C21 H21A 0.9700 . ?
C21 H21B 0.9700 . ?
C22 C23 1.369(9) . ?
C22 C27 1.408(8) . ?
C23 C24 1.373(10) . ?
C23 H23 0.9300 . ?
C24 C25 1.383(11) . ?
C24 H24 0.9300 . ?
C25 C26 1.386(11) . ?
C25 H25 0.9300 . ?
C26 C27 1.410(9) . ?
C26 H26 0.9300 . ?
C27 C28 1.469(9) . ?
C28 C33 1.396(8) . ?
C28 C29 1.416(7) . ?
C29 C30 1.372(11) . ?
C29 H29 0.9300 . ?
C30 C31 1.401(11) . ?
C30 H30 0.9300 . ?
C31 C32 1.383(8) . ?
C31 H31 0.9300 . ?
C32 C33 1.377(8) . ?
C32 H32 0.9300 . ?
C33 C34 1.516(6) . ?
C34 N3 1.491(6) . ?
C34 H34A 0.9700 . ?
C34 H34B 0.9700 . ?
C35 N3 1.491(6) . ?
C35 C36 1.504(7) . ?
C35 H35A 0.9700 . ?
C35 H35B 0.9700 . ?
C36 N4 1.336(6) . ?
C36 C37 1.387(7) . ?
C37 C38 1.387(9) . ?
C37 H37 0.9300 . ?
C38 C39 1.357(9) . ?
C38 H38 0.9300 . ?
C39 C40 1.377(8) . ?
C39 H39 0.9300 . ?
C40 N4 1.342(6) . ?
C40 H40 0.9300 . ?
C41 N5 1.488(5) . ?
C41 C42 1.518(6) . ?
C41 H41A 0.9700 . ?
C41 H41B 0.9700 . ?
C42 C43 1.386(6) . ?
C42 C47 1.400(7) . ?
C43 C44 1.379(8) . ?
C43 H43 0.9300 . ?
C44 C45 1.391(9) . ?
C44 H44 0.9300 . ?
C45 C46 1.365(8) . ?
C45 H45 0.9300 . ?
C46 C47 1.410(6) . ?
C46 H46 0.9300 . ?
C47 C48 1.478(6) . ?
C48 C53 1.394(6) . ?
C48 C49 1.395(6) . ?
C49 C50 1.391(7) . ?
C49 H49 0.9300 . ?
C50 C51 1.378(8) . ?
C50 H50 0.9300 . ?
C51 C52 1.377(7) . ?
C51 H51 0.9300 . ?
C52 C53 1.397(6) . ?
C52 H52 0.9300 . ?
C53 C54 1.499(6) . ?
C54 N5 1.507(5) . ?
C54 H54A 0.9700 . ?
C54 H54B 0.9700 . ?
C55 N5 1.483(5) . ?
C55 C56 1.493(6) . ?
C55 H55A 0.9700 . ?
C55 H55B 0.9700 . ?
C56 N6 1.344(6) . ?
C56 C57 1.381(6) . ?
C57 C58 1.362(8) . ?
C57 H57 0.9300 . ?
C58 C59 1.367(8) . ?
C58 H58 0.9300 . ?
C59 C60 1.377(7) . ?
C59 H59 0.9300 . ?
C60 N6 1.332(6) . ?
C60 H60 0.9300 . ?
C61 N7 1.127(8) . ?
C61 C62 1.463(11) . ?
C62 H62A 0.9600 . ?
C62 H62B 0.9600 . ?
C62 H62C 0.9600 . ?
N1 Cu1 2.069(4) . ?
N2 Cu1 2.011(4) . ?
N3 Cu2 2.063(4) . ?
N4 Cu2 1.990(4) . ?
N5 Cu3 2.077(3) . ?
N6 Cu3 1.995(3) . ?
N7 Cu1 2.452(6) . ?
O1 P1 1.507(3) . ?
O1 Cu1 1.935(3) . ?
O2 P1 1.508(3) . ?
O2 Cu3 1.944(3) 2_756 ?
O3 P1 1.505(3) . ?
O3 Cu2 1.920(3) . ?
O4 P2 1.614(3) . ?
O4 P1 1.614(3) . ?
O5 P2 1.520(3) . ?
O5 Cu2 1.941(3) . ?
O6 P2 1.500(3) . ?
O6 Cu3 1.915(3) . ?
O7 P2 1.510(3) . ?
O7 Cu1 1.919(3) . ?
O8 Cu2 2.390(4) . ?
O8 H8B 0.940(11) . ?
O8 H8A 0.944(11) . ?
O9 H9B 0.942(11) . ?
O9 H9A 0.946(11) . ?
Cu3 O2 1.944(3) 2_756 ?
C63 C64 1.496(10) . ?
C64 N8 1.157(7) . ?
Cl1 O12' 1.330(7) . ?
Cl1 O14 1.367(6) . ?
Cl1 O11 1.395(5) . ?
Cl1 O13 1.419(6) . ?
Cl1 O14' 1.452(7) . ?
Cl1 O12 1.483(6) . ?
Cl1 O13' 1.499(7) . ?
Cl2 O17 1.348(6) . ?
Cl2 O16' 1.379(6) . ?
Cl2 O15 1.382(5) . ?
Cl2 O18' 1.394(7) . ?
Cl2 O16 1.404(7) . ?
Cl2 O17' 1.513(7) . ?
Cl2 O18 1.539(7) . ?

loop_
_geom_torsion_atom_site_label_1
_geom_torsion_atom_site_label_2
_geom_torsion_atom_site_label_3
_geom_torsion_atom_site_label_4
_geom_torsion
_geom_torsion_site_symmetry_1
_geom_torsion_site_symmetry_2
_geom_torsion_site_symmetry_3
_geom_torsion_site_symmetry_4
_geom_torsion_publ_flag
N1 C1 C2 C3 106.9(5) . . . . ?
N1 C1 C2 C7 -77.2(5) . . . . ?
C7 C2 C3 C4 -0.4(8) . . . . ?
C1 C2 C3 C4 175.6(5) . . . . ?
C2 C3 C4 C5 0.7(10) . . . . ?
C3 C4 C5 C6 -0.9(11) . . . . ?
C4 C5 C6 C7 0.7(11) . . . . ?
C5 C6 C7 C2 -0.3(9) . . . . ?
C5 C6 C7 C8 -179.5(6) . . . . ?
C3 C2 C7 C6 0.2(7) . . . . ?
C1 C2 C7 C6 -175.8(5) . . . . ?
C3 C2 C7 C8 179.3(5) . . . . ?
C1 C2 C7 C8 3.4(7) . . . . ?
C6 C7 C8 C13 -140.0(5) . . . . ?
C2 C7 C8 C13 40.8(7) . . . . ?
C6 C7 C8 C9 40.1(7) . . . . ?
C2 C7 C8 C9 -139.0(5) . . . . ?
C13 C8 C9 C10 -1.5(8) . . . . ?
C7 C8 C9 C10 178.4(5) . . . . ?
C8 C9 C10 C11 -0.4(9) . . . . ?
C9 C10 C11 C12 1.1(10) . . . . ?
C10 C11 C12 C13 0.1(10) . . . . ?
C11 C12 C13 C8 -2.0(8) . . . . ?
C11 C12 C13 C14 171.9(5) . . . . ?
C9 C8 C13 C12 2.6(7) . . . . ?
C7 C8 C13 C12 -177.2(5) . . . . ?
C9 C8 C13 C14 -171.3(4) . . . . ?
C7 C8 C13 C14 8.9(7) . . . . ?
C12 C13 C14 N1 110.6(5) . . . . ?
C8 C13 C14 N1 -75.6(6) . . . . ?
N1 C15 C16 N2 34.2(7) . . . . ?
N1 C15 C16 C17 -147.8(6) . . . . ?
N2 C16 C17 C18 3.2(10) . . . . ?
C15 C16 C17 C18 -174.7(6) . . . . ?
C16 C17 C18 C19 -0.8(11) . . . . ?
C17 C18 C19 C20 -1.0(11) . . . . ?
C18 C19 C20 N2 0.6(11) . . . . ?
N3 C21 C22 C23 -112.1(6) . . . . ?
N3 C21 C22 C27 75.3(6) . . . . ?
C27 C22 C23 C24 2.8(9) . . . . ?
C21 C22 C23 C24 -169.7(6) . . . . ?
C22 C23 C24 C25 -0.5(11) . . . . ?
C23 C24 C25 C26 -1.0(11) . . . . ?
C24 C25 C26 C27 0.2(10) . . . . ?
C23 C22 C27 C26 -3.5(8) . . . . ?
C21 C22 C27 C26 169.0(5) . . . . ?
C23 C22 C27 C28 177.4(5) . . . . ?
C21 C22 C27 C28 -10.1(7) . . . . ?
C25 C26 C27 C22 2.0(8) . . . . ?
C25 C26 C27 C28 -178.9(5) . . . . ?
C22 C27 C28 C33 -37.7(7) . . . . ?
C26 C27 C28 C33 143.2(5) . . . . ?
C22 C27 C28 C29 142.4(6) . . . . ?
C26 C27 C28 C29 -36.7(8) . . . . ?
C33 C28 C29 C30 2.0(9) . . . . ?
C27 C28 C29 C30 -178.1(6) . . . . ?
C28 C29 C30 C31 0.0(10) . . . . ?
C29 C30 C31 C32 -1.3(10) . . . . ?
C30 C31 C32 C33 0.7(9) . . . . ?
C31 C32 C33 C28 1.3(9) . . . . ?
C31 C32 C33 C34 -175.3(5) . . . . ?
C29 C28 C33 C32 -2.6(8) . . . . ?
C27 C28 C33 C32 177.5(5) . . . . ?
C29 C28 C33 C34 174.0(5) . . . . ?
C27 C28 C33 C34 -6.0(7) . . . . ?
C32 C33 C34 N3 -106.0(6) . . . . ?
C28 C33 C34 N3 77.4(6) . . . . ?
N3 C35 C36 N4 -34.2(6) . . . . ?
N3 C35 C36 C37 149.0(5) . . . . ?
N4 C36 C37 C38 1.6(9) . . . . ?
C35 C36 C37 C38 178.1(6) . . . . ?
C36 C37 C38 C39 -2.0(10) . . . . ?
C37 C38 C39 C40 1.0(10) . . . . ?
C38 C39 C40 N4 0.4(9) . . . . ?
N5 C41 C42 C43 105.6(5) . . . . ?
N5 C41 C42 C47 -76.2(5) . . . . ?
C47 C42 C43 C44 0.8(8) . . . . ?
C41 C42 C43 C44 178.9(5) . . . . ?
C42 C43 C44 C45 -0.3(9) . . . . ?
C43 C44 C45 C46 -0.3(10) . . . . ?
C44 C45 C46 C47 0.5(9) . . . . ?
C43 C42 C47 C46 -0.5(7) . . . . ?
C41 C42 C47 C46 -178.7(4) . . . . ?
C43 C42 C47 C48 179.2(4) . . . . ?
C41 C42 C47 C48 1.0(6) . . . . ?
C45 C46 C47 C42 -0.1(7) . . . . ?
C45 C46 C47 C48 -179.8(5) . . . . ?
C42 C47 C48 C53 43.8(6) . . . . ?
C46 C47 C48 C53 -136.5(5) . . . . ?
C42 C47 C48 C49 -137.0(4) . . . . ?
C46 C47 C48 C49 42.7(6) . . . . ?
C53 C48 C49 C50 -0.4(7) . . . . ?
C47 C48 C49 C50 -179.6(4) . . . . ?
C48 C49 C50 C51 -0.6(7) . . . . ?
C49 C50 C51 C52 1.6(7) . . . . ?
C50 C51 C52 C53 -1.6(7) . . . . ?
C49 C48 C53 C52 0.4(6) . . . . ?
C47 C48 C53 C52 179.6(4) . . . . ?
C49 C48 C53 C54 -171.7(4) . . . . ?
C47 C48 C53 C54 7.5(6) . . . . ?
C51 C52 C53 C48 0.6(6) . . . . ?
C51 C52 C53 C54 172.7(4) . . . . ?
C48 C53 C54 N5 -75.0(5) . . . . ?
C52 C53 C54 N5 112.9(4) . . . . ?
N5 C55 C56 N6 32.1(5) . . . . ?
N5 C55 C56 C57 -150.5(5) . . . . ?
N6 C56 C57 C58 -0.7(8) . . . . ?
C55 C56 C57 C58 -178.0(5) . . . . ?
C56 C57 C58 C59 0.7(9) . . . . ?
C57 C58 C59 C60 -0.6(10) . . . . ?
C58 C59 C60 N6 0.4(10) . . . . ?
C16 C15 N1 C1 -163.8(4) . . . . ?
C16 C15 N1 C14 76.0(5) . . . . ?
C16 C15 N1 Cu1 -39.7(5) . . . . ?
C2 C1 N1 C15 -69.2(5) . . . . ?
C2 C1 N1 C14 50.2(5) . . . . ?
C2 C1 N1 Cu1 172.2(3) . . . . ?
C13 C14 N1 C15 157.6(4) . . . . ?
C13 C14 N1 C1 37.1(5) . . . . ?
C13 C14 N1 Cu1 -88.6(4) . . . . ?
C17 C16 N2 C20 -3.5(9) . . . . ?
C15 C16 N2 C20 174.5(5) . . . . ?
C17 C16 N2 Cu1 172.1(5) . . . . ?
C15 C16 N2 Cu1 -9.9(6) . . . . ?
C19 C20 N2 C16 1.6(9) . . . . ?
C19 C20 N2 Cu1 -173.5(5) . . . . ?
C36 C35 N3 C34 164.8(4) . . . . ?
C36 C35 N3 C21 -73.9(5) . . . . ?
C36 C35 N3 Cu2 44.1(4) . . . . ?
C33 C34 N3 C35 71.8(5) . . . . ?
C33 C34 N3 C21 -48.4(6) . . . . ?
C33 C34 N3 Cu2 -173.7(4) . . . . ?
C22 C21 N3 C35 -159.6(5) . . . . ?
C22 C21 N3 C34 -37.9(6) . . . . ?
C22 C21 N3 Cu2 88.2(5) . . . . ?
C37 C36 N4 C40 -0.2(8) . . . . ?
C35 C36 N4 C40 -177.1(4) . . . . ?
C37 C36 N4 Cu2 -178.7(4) . . . . ?
C35 C36 N4 Cu2 4.5(5) . . . . ?
C39 C40 N4 C36 -0.8(8) . . . . ?
C39 C40 N4 Cu2 177.4(4) . . . . ?
C56 C55 N5 C41 -164.0(4) . . . . ?
C56 C55 N5 C54 75.1(4) . . . . ?
C56 C55 N5 Cu3 -39.3(4) . . . . ?
C42 C41 N5 C55 -69.3(5) . . . . ?
C42 C41 N5 C54 50.4(4) . . . . ?
C42 C41 N5 Cu3 172.6(3) . . . . ?
C53 C54 N5 C55 156.8(3) . . . . ?
C53 C54 N5 C41 36.6(4) . . . . ?
C53 C54 N5 Cu3 -90.4(3) . . . . ?
C59 C60 N6 C56 -0.4(8) . . . . ?
C59 C60 N6 Cu3 -175.0(5) . . . . ?
C57 C56 N6 C60 0.6(7) . . . . ?
C55 C56 N6 C60 178.1(4) . . . . ?
C57 C56 N6 Cu3 175.7(4) . . . . ?
C55 C56 N6 Cu3 -6.8(5) . . . . ?
C62 C61 N7 Cu1 -87(48) . . . . ?
Cu2 O3 P1 O1 -73.2(3) . . . . ?
Cu2 O3 P1 O2 157.5(2) . . . . ?
Cu2 O3 P1 O4 43.4(3) . . . . ?
Cu1 O1 P1 O3 93.0(3) . . . . ?
Cu1 O1 P1 O2 -137.7(3) . . . . ?
Cu1 O1 P1 O4 -24.7(4) . . . . ?
Cu3 O2 P1 O3 18.4(3) 2_756 . . . ?
Cu3 O2 P1 O1 -111.0(2) 2_756 . . . ?
Cu3 O2 P1 O4 134.7(2) 2_756 . . . ?
P2 O4 P1 O3 -66.5(2) . . . . ?
P2 O4 P1 O1 54.5(3) . . . . ?
P2 O4 P1 O2 173.64(19) . . . . ?
Cu3 O6 P2 O7 160.6(2) . . . . ?
Cu3 O6 P2 O5 32.7(3) . . . . ?
Cu3 O6 P2 O4 -82.6(3) . . . . ?
Cu1 O7 P2 O6 159.6(2) . . . . ?
Cu1 O7 P2 O5 -72.7(3) . . . . ?
Cu1 O7 P2 O4 42.9(3) . . . . ?
Cu2 O5 P2 O6 -140.7(2) . . . . ?
Cu2 O5 P2 O7 91.5(3) . . . . ?
Cu2 O5 P2 O4 -24.9(3) . . . . ?
P1 O4 P2 O6 174.98(18) . . . . ?
P1 O4 P2 O7 -64.7(2) . . . . ?
P1 O4 P2 O5 55.4(2) . . . . ?
P2 O7 Cu1 O1 -18.2(3) . . . . ?
P2 O7 Cu1 N2 -130.2(6) . . . . ?
P2 O7 Cu1 N1 175.8(3) . . . . ?
P2 O7 Cu1 N7 82.7(3) . . . . ?
P1 O1 Cu1 O7 8.4(4) . . . . ?
P1 O1 Cu1 N2 176.5(4) . . . . ?
P1 O1 Cu1 N1 122.6(5) . . . . ?
P1 O1 Cu1 N7 -90.9(4) . . . . ?
C16 N2 Cu1 O7 -65.6(8) . . . . ?
C20 N2 Cu1 O7 109.7(8) . . . . ?
C16 N2 Cu1 O1 -178.2(4) . . . . ?
C20 N2 Cu1 O1 -3.0(5) . . . . ?
C16 N2 Cu1 N1 -10.8(4) . . . . ?
C20 N2 Cu1 N1 164.5(5) . . . . ?
C16 N2 Cu1 N7 81.8(4) . . . . ?
C20 N2 Cu1 N7 -102.9(5) . . . . ?
C15 N1 Cu1 O7 -162.8(3) . . . . ?
C1 N1 Cu1 O7 -41.4(3) . . . . ?
C14 N1 Cu1 O7 81.4(3) . . . . ?
C15 N1 Cu1 O1 82.4(6) . . . . ?
C1 N1 Cu1 O1 -156.3(5) . . . . ?
C14 N1 Cu1 O1 -33.5(7) . . . . ?
C15 N1 Cu1 N2 27.7(3) . . . . ?
C1 N1 Cu1 N2 149.0(3) . . . . ?
C14 N1 Cu1 N2 -88.2(3) . . . . ?
C15 N1 Cu1 N7 -64.6(3) . . . . ?
C1 N1 Cu1 N7 56.8(3) . . . . ?
C14 N1 Cu1 N7 179.6(3) . . . . ?
C61 N7 Cu1 O7 113(3) . . . . ?
C61 N7 Cu1 O1 -150(3) . . . . ?
C61 N7 Cu1 N2 -60(3) . . . . ?
C61 N7 Cu1 N1 22(3) . . . . ?
P1 O3 Cu2 O5 -18.4(3) . . . . ?
P1 O3 Cu2 N4 93.8(5) . . . . ?
P1 O3 Cu2 N3 163.7(3) . . . . ?
P1 O3 Cu2 O8 -108.3(3) . . . . ?
P2 O5 Cu2 O3 8.6(3) . . . . ?
P2 O5 Cu2 N4 -156.7(3) . . . . ?
P2 O5 Cu2 N3 176.9(7) . . . . ?
P2 O5 Cu2 O8 99.0(3) . . . . ?
C36 N4 Cu2 O3 88.6(6) . . . . ?
C40 N4 Cu2 O3 -89.7(6) . . . . ?
C36 N4 Cu2 O5 -158.1(3) . . . . ?
C40 N4 Cu2 O5 23.6(4) . . . . ?
C36 N4 Cu2 N3 17.3(3) . . . . ?
C40 N4 Cu2 N3 -161.0(4) . . . . ?
C36 N4 Cu2 O8 -68.5(4) . . . . ?
C40 N4 Cu2 O8 113.1(4) . . . . ?
C35 N3 Cu2 O3 161.7(3) . . . . ?
C34 N3 Cu2 O3 42.3(3) . . . . ?
C21 N3 Cu2 O3 -82.4(3) . . . . ?
C35 N3 Cu2 O5 -6.7(10) . . . . ?
C34 N3 Cu2 O5 -126.0(8) . . . . ?
C21 N3 Cu2 O5 109.2(8) . . . . ?
C35 N3 Cu2 N4 -33.3(3) . . . . ?
C34 N3 Cu2 N4 -152.7(3) . . . . ?
C21 N3 Cu2 N4 82.6(3) . . . . ?
C35 N3 Cu2 O8 71.4(3) . . . . ?
C34 N3 Cu2 O8 -48.0(3) . . . . ?
C21 N3 Cu2 O8 -172.7(3) . . . . ?
P2 O6 Cu3 O2 40.8(3) . . . 2_756 ?
P2 O6 Cu3 N6 -134.5(9) . . . . ?
P2 O6 Cu3 N5 -150.5(3) . . . . ?
C60 N6 Cu3 O6 145.7(9) . . . . ?
C56 N6 Cu3 O6 -29.1(12) . . . . ?
C60 N6 Cu3 O2 -29.7(4) . . . 2_756 ?
C56 N6 Cu3 O2 155.5(3) . . . 2_756 ?
C60 N6 Cu3 N5 161.8(4) . . . . ?
C56 N6 Cu3 N5 -13.0(3) . . . . ?
C55 N5 Cu3 O6 -153.9(3) . . . . ?
C41 N5 Cu3 O6 -33.1(3) . . . . ?
C54 N5 Cu3 O6 90.9(2) . . . . ?
C55 N5 Cu3 O2 -30.0(7) . . . 2_756 ?
C41 N5 Cu3 O2 90.8(6) . . . 2_756 ?
C54 N5 Cu3 O2 -145.2(5) . . . 2_756 ?
C55 N5 Cu3 N6 28.4(3) . . . . ?
C41 N5 Cu3 N6 149.2(3) . . . . ?
C54 N5 Cu3 N6 -86.8(3) . . . . ?
